data_4333158
loop_
_publ_author_name
'He, Ze'
'Wong, Wai-Yeung'
'Yu, Xiaoming'
'Kwok, Hoi-Sing'
'Lin, Zhenyang'

_publ_section_title
;
 Phosphorescent Platinum(II) Complexes Derived from Multifunctional
 Chromophores:&#x00A0; Synthesis, Structures, Photophysics, and
 Electroluminescence
;
_journal_issue 26
_journal_name_full 'Inorganic Chemistry'
_journal_page_first 10922
_journal_page_last 10937
_journal_paper_doi 10.1021/ic061566c
_journal_volume 45
_journal_year 2006
_chemical_formula_sum 'C39 H34 Cl2 N4 O3 Pt'
_chemical_formula_weight 872.69
_chemical_name_systematic
; 
 ? 
;
_space_group_IT_number 2
_symmetry_cell_setting triclinic
_symmetry_space_group_name_Hall '-P 1'
_symmetry_space_group_name_H-M 'P -1'
_atom_sites_solution_hydrogens geom
_atom_sites_solution_primary direct
_atom_sites_solution_secondary difmap
_audit_creation_method SHELXL-97
_cell_angle_alpha 105.2070(10)
_cell_angle_beta 103.1460(10)
_cell_angle_gamma 90.1550(10)
_cell_formula_units_Z 2
_cell_length_a 9.9455(6)
_cell_length_b 13.5126(8)
_cell_length_c 14.3504(8)
_cell_measurement_temperature 293(2)
_cell_volume 1808.25(18)
_computing_data_reduction SAINT
_computing_structure_refinement 'SHELXL-97 (Sheldrick, 1997)'
_computing_structure_solution 'SHELXS-97 (Sheldrick, 1990)'
_diffrn_ambient_temperature 293(2)
_diffrn_measured_fraction_theta_full 0.981
_diffrn_measured_fraction_theta_max 0.981
_diffrn_measurement_device_type 'Smart CCD'
_diffrn_radiation_monochromator graphite
_diffrn_radiation_source 'fine-focus sealed tube'
_diffrn_radiation_type MoK\a
_diffrn_radiation_wavelength 0.71073
_diffrn_reflns_av_R_equivalents 0.0154
_diffrn_reflns_av_sigmaI/netI 0.0279
_diffrn_reflns_limit_h_max 11
_diffrn_reflns_limit_h_min -11
_diffrn_reflns_limit_k_max 16
_diffrn_reflns_limit_k_min -15
_diffrn_reflns_limit_l_max 10
_diffrn_reflns_limit_l_min -17
_diffrn_reflns_number 9030
_diffrn_reflns_theta_full 25.00
_diffrn_reflns_theta_max 25.00
_diffrn_reflns_theta_min 1.86
_exptl_absorpt_coefficient_mu 4.070
_exptl_absorpt_correction_T_max 1.0000
_exptl_absorpt_correction_T_min 0.7848
_exptl_absorpt_correction_type SADABS
_exptl_crystal_colour orange
_exptl_crystal_density_diffrn 1.603
_exptl_crystal_density_method 'not measured'
_exptl_crystal_description block
_exptl_crystal_F_000 864
_exptl_crystal_size_max 0.34
_exptl_crystal_size_mid 0.26
_exptl_crystal_size_min 0.24
_refine_diff_density_max 0.688
_refine_diff_density_min -0.720
_refine_diff_density_rms 0.063
_refine_ls_extinction_method none
_refine_ls_goodness_of_fit_ref 1.031
_refine_ls_hydrogen_treatment mixed
_refine_ls_matrix_type full
_refine_ls_number_parameters 442
_refine_ls_number_reflns 6239
_refine_ls_number_restraints 0
_refine_ls_restrained_S_all 1.031
_refine_ls_R_factor_all 0.0267
_refine_ls_R_factor_gt 0.0227
_refine_ls_shift/su_max 0.001
_refine_ls_shift/su_mean 0.000
_refine_ls_structure_factor_coef Fsqd
_refine_ls_weighting_details 'calc w=1/[\s^2^(Fo^2^)+(0.0326P)^2^+0.5760P] where P=(Fo^2^+2Fc^2^)/3'
_refine_ls_weighting_scheme calc
_refine_ls_wR_factor_gt 0.0566
_refine_ls_wR_factor_ref 0.0590
_reflns_number_gt 5708
_reflns_number_total 6239
_reflns_threshold_expression >2sigma(I)
_cod_data_source_file ic061566csup4.cif
_cod_data_source_block wy1068wm
_cod_depositor_comments
;
The following automatic conversions were performed:

'_symmetry_cell_setting' value 'Triclinic' changed to 'triclinic'
according to /home/saulius/struct/CIF-dictionaries/cif_core.dic
dictionary named 'cif_core.dic' version 2.4.2 from 2011-04-26.

Automatic conversion script
Id: cif_fix_values 1891 2012-01-12 08:04:46Z andrius 
;
_cod_original_sg_symbol_H-M P-1
_cod_database_code 4333158

loop_
_symmetry_equiv_pos_as_xyz
'x, y, z'
'-x, -y, -z'

loop_
_atom_site_label
_atom_site_type_symbol
_atom_site_fract_x
_atom_site_fract_y
_atom_site_fract_z
_atom_site_U_iso_or_equiv
_atom_site_adp_type
_atom_site_occupancy
_atom_site_symmetry_multiplicity
_atom_site_calc_flag
_atom_site_refinement_flags
C1 C 0.4646(4) 0.2973(3) 0.3984(3) 0.0587(9) Uani 1 1 d .
H1A H 0.3705 0.2777 0.3769 0.070 Uiso 1 1 calc R
C2 C 0.5532(5) 0.2323(3) 0.4362(3) 0.0648(10) Uani 1 1 d .
H2A H 0.5197 0.1695 0.4399 0.078 Uiso 1 1 calc R
C3 C 0.6931(5) 0.2614(3) 0.4686(3) 0.0646(10) Uani 1 1 d .
H3A H 0.7552 0.2180 0.4936 0.078 Uiso 1 1 calc R
C4 C 0.7389(4) 0.3555(3) 0.4633(3) 0.0572(9) Uani 1 1 d .
H4A H 0.8324 0.3767 0.4865 0.069 Uiso 1 1 calc R
C5 C 0.6471(3) 0.4189(3) 0.4238(2) 0.0466(7) Uani 1 1 d .
C6 C 0.6794(3) 0.5192(3) 0.4105(2) 0.0456(7) Uani 1 1 d .
C7 C 0.8113(4) 0.5670(3) 0.4393(3) 0.0592(9) Uani 1 1 d .
H7A H 0.8850 0.5358 0.4703 0.071 Uiso 1 1 calc R
C8 C 0.8336(4) 0.6608(3) 0.4222(3) 0.0621(10) Uani 1 1 d .
H8A H 0.9222 0.6928 0.4414 0.075 Uiso 1 1 calc R
C9 C 0.7225(3) 0.7072(3) 0.3759(3) 0.0486(8) Uani 1 1 d .
C10 C 0.5904(3) 0.6613(2) 0.3497(2) 0.0453(7) Uani 1 1 d .
H10A H 0.5169 0.6940 0.3204 0.054 Uiso 1 1 calc R
C11 C 0.5652(3) 0.5657(2) 0.3665(2) 0.0431(7) Uani 1 1 d .
C12 C 0.7530(3) 0.8056(3) 0.3575(3) 0.0513(8) Uani 1 1 d .
C13 C 0.7189(4) 0.9400(3) 0.3053(3) 0.0521(8) Uani 1 1 d .
C14 C 0.6455(3) 1.0103(3) 0.2550(3) 0.0489(8) Uani 1 1 d .
C15 C 0.7186(4) 1.0858(3) 0.2330(3) 0.0540(8) Uani 1 1 d .
H15A H 0.8144 1.0934 0.2559 0.065 Uiso 1 1 calc R
C16 C 0.6539(3) 1.1495(3) 0.1788(3) 0.0525(8) Uani 1 1 d .
H16A H 0.7060 1.1976 0.1634 0.063 Uiso 1 1 calc R
C17 C 0.5090(3) 1.1418(2) 0.1467(3) 0.0490(8) Uani 1 1 d .
C18 C 0.4350(4) 1.0698(3) 0.1736(3) 0.0569(9) Uani 1 1 d .
H18A H 0.3388 1.0661 0.1564 0.068 Uiso 1 1 calc R
C19 C 0.5015(4) 1.0047(3) 0.2249(3) 0.0552(9) Uani 1 1 d .
H19A H 0.4499 0.9560 0.2398 0.066 Uiso 1 1 calc R
C20 C 0.5151(3) 1.2809(3) 0.0651(3) 0.0483(8) Uani 1 1 d .
C21 C 0.5782(4) 1.3669(3) 0.1371(3) 0.0563(9) Uani 1 1 d .
H21A H 0.5737 1.3757 0.2028 0.068 Uiso 1 1 calc R
C22 C 0.6483(4) 1.4401(3) 0.1116(3) 0.0605(9) Uani 1 1 d .
H22A H 0.6908 1.4979 0.1611 0.073 Uiso 1 1 calc R
C23 C 0.6575(4) 1.4305(3) 0.0151(3) 0.0600(10) Uani 1 1 d .
C24 C 0.5889(5) 1.3451(4) -0.0562(3) 0.0711(11) Uani 1 1 d .
H24A H 0.5894 1.3377 -0.1224 0.085 Uiso 1 1 calc R
C25 C 0.5197(4) 1.2707(3) -0.0322(3) 0.0655(10) Uani 1 1 d .
H25A H 0.4760 1.2132 -0.0818 0.079 Uiso 1 1 calc R
C26 C 0.7358(5) 1.5111(4) -0.0110(4) 0.0906(15) Uani 1 1 d .
H26A H 0.7300 1.4917 -0.0812 0.136 Uiso 1 1 calc R
H26B H 0.8310 1.5169 0.0244 0.136 Uiso 1 1 calc R
H26C H 0.6962 1.5760 0.0072 0.136 Uiso 1 1 calc R
C27 C 0.2945(4) 1.1886(3) 0.0479(3) 0.0534(8) Uani 1 1 d .
C28 C 0.2093(4) 1.2639(3) 0.0786(3) 0.0614(9) Uani 1 1 d .
H28A H 0.2463 1.3247 0.1261 0.074 Uiso 1 1 calc R
C29 C 0.0680(4) 1.2487(3) 0.0385(3) 0.0710(11) Uani 1 1 d .
H29A H 0.0112 1.3005 0.0589 0.085 Uiso 1 1 calc R
C30 C 0.0100(4) 1.1601(3) -0.0301(3) 0.0684(11) Uani 1 1 d .
C31 C 0.0962(5) 1.0859(3) -0.0604(4) 0.0806(13) Uani 1 1 d .
H31A H 0.0586 1.0249 -0.1073 0.097 Uiso 1 1 calc R
C32 C 0.2376(4) 1.0997(3) -0.0228(3) 0.0722(12) Uani 1 1 d .
H32A H 0.2944 1.0488 -0.0453 0.087 Uiso 1 1 calc R
C33 C -0.1467(4) 1.1426(5) -0.0708(5) 0.1055(19) Uani 1 1 d .
H33A H -0.1907 1.2019 -0.0414 0.158 Uiso 1 1 calc R
H33B H -0.1795 1.0835 -0.0549 0.158 Uiso 1 1 calc R
H33C H -0.1684 1.1312 -0.1416 0.158 Uiso 1 1 calc R
C34 C -0.0267(4) 0.3442(4) 0.2803(4) 0.0847(14) Uani 1 1 d .
H34A H 0.0128 0.2870 0.3021 0.127 Uiso 1 1 calc R
H34B H -0.0790 0.3205 0.2127 0.127 Uiso 1 1 calc R
H34C H -0.0864 0.3761 0.3218 0.127 Uiso 1 1 calc R
C35 C 0.0873(4) 0.4212(3) 0.2871(3) 0.0643(10) Uani 1 1 d .
C36 C 0.0556(4) 0.5117(3) 0.2604(3) 0.0706(11) Uani 1 1 d .
H36A H -0.0381 0.5201 0.2390 0.085 Uiso 1 1 calc R
C37 C 0.1454(4) 0.5909(3) 0.2616(3) 0.0630(10) Uani 1 1 d .
C38 C 0.0894(5) 0.6824(4) 0.2295(4) 0.0915(15) Uani 1 1 d .
H38A H 0.1646 0.7300 0.2351 0.137 Uiso 1 1 calc R
H38B H 0.0302 0.7153 0.2711 0.137 Uiso 1 1 calc R
H38C H 0.0374 0.6607 0.1617 0.137 Uiso 1 1 calc R
C39 C 0.8415(5) 0.9971(4) 0.6153(4) 0.0976(16) Uani 1 1 d .
H39A H 0.8910 1.0580 0.6634 0.117 Uiso 1 1 calc R
H39B H 0.8886 0.9780 0.5616 0.117 Uiso 1 1 calc R
Cl1 Cl 0.67624(15) 1.02548(16) 0.56898(16) 0.1335(7) Uani 1 1 d .
Cl2 Cl 0.84555(17) 0.89727(13) 0.67199(16) 0.1286(6) Uani 1 1 d .
N1 N 0.5090(3) 0.3883(2) 0.3914(2) 0.0468(6) Uani 1 1 d .
N2 N 0.8711(3) 0.8557(3) 0.3808(3) 0.0715(10) Uani 1 1 d .
N3 N 0.8490(3) 0.9440(3) 0.3467(3) 0.0714(10) Uani 1 1 d .
N4 N 0.4413(3) 1.2035(2) 0.0900(2) 0.0564(7) Uani 1 1 d .
O1 O 0.2084(3) 0.3958(2) 0.3178(2) 0.0606(6) Uani 1 1 d .
O2 O 0.2777(2) 0.59454(19) 0.28700(19) 0.0554(6) Uani 1 1 d .
O3 O 0.6501(2) 0.85367(17) 0.30991(18) 0.0490(5) Uani 1 1 d .
Pt1 Pt 0.386577(12) 0.487405(9) 0.338056(9) 0.04516(6) Uani 1 1 d .

loop_
_atom_site_aniso_label
_atom_site_aniso_U_11
_atom_site_aniso_U_22
_atom_site_aniso_U_33
_atom_site_aniso_U_23
_atom_site_aniso_U_13
_atom_site_aniso_U_12
C1 0.069(2) 0.0451(19) 0.063(2) 0.0139(17) 0.0190(19) -0.0056(17)
C2 0.088(3) 0.044(2) 0.068(3) 0.0178(18) 0.026(2) -0.0007(19)
C3 0.081(3) 0.054(2) 0.067(2) 0.0260(19) 0.023(2) 0.014(2)
C4 0.057(2) 0.058(2) 0.061(2) 0.0240(18) 0.0142(18) 0.0079(17)
C5 0.0499(19) 0.0486(18) 0.0442(18) 0.0153(15) 0.0138(15) 0.0029(14)
C6 0.0452(17) 0.0474(18) 0.0469(18) 0.0158(15) 0.0126(14) 0.0022(14)
C7 0.0465(19) 0.058(2) 0.078(3) 0.035(2) 0.0046(18) 0.0038(16)
C8 0.0420(19) 0.060(2) 0.087(3) 0.032(2) 0.0066(18) -0.0027(16)
C9 0.0449(18) 0.0469(18) 0.056(2) 0.0201(16) 0.0091(15) -0.0005(14)
C10 0.0429(17) 0.0479(18) 0.0466(18) 0.0174(15) 0.0081(14) 0.0044(14)
C11 0.0443(17) 0.0460(17) 0.0388(17) 0.0097(14) 0.0115(13) 0.0003(13)
C12 0.0445(18) 0.0504(19) 0.060(2) 0.0211(17) 0.0070(16) 0.0001(15)
C13 0.050(2) 0.0465(18) 0.062(2) 0.0183(16) 0.0138(17) -0.0062(15)
C14 0.0446(18) 0.0462(18) 0.057(2) 0.0168(16) 0.0101(15) -0.0022(14)
C15 0.0431(18) 0.053(2) 0.068(2) 0.0205(17) 0.0114(16) -0.0034(15)
C16 0.0480(19) 0.0465(18) 0.066(2) 0.0226(17) 0.0119(16) -0.0060(14)
C17 0.0485(18) 0.0457(18) 0.0512(19) 0.0143(15) 0.0073(15) -0.0026(14)
C18 0.0427(18) 0.055(2) 0.075(2) 0.0255(18) 0.0085(17) -0.0061(15)
C19 0.051(2) 0.052(2) 0.065(2) 0.0217(17) 0.0113(17) -0.0088(15)
C20 0.0468(18) 0.0472(18) 0.053(2) 0.0192(16) 0.0094(15) 0.0031(14)
C21 0.062(2) 0.055(2) 0.051(2) 0.0123(17) 0.0140(17) -0.0041(17)
C22 0.057(2) 0.049(2) 0.074(3) 0.0162(18) 0.0117(19) -0.0030(16)
C23 0.054(2) 0.061(2) 0.081(3) 0.038(2) 0.0242(19) 0.0126(17)
C24 0.079(3) 0.087(3) 0.058(2) 0.030(2) 0.025(2) 0.008(2)
C25 0.082(3) 0.058(2) 0.051(2) 0.0093(18) 0.012(2) 0.002(2)
C26 0.085(3) 0.093(3) 0.122(4) 0.068(3) 0.036(3) 0.008(3)
C27 0.0480(19) 0.053(2) 0.057(2) 0.0190(17) 0.0034(16) -0.0017(15)
C28 0.062(2) 0.053(2) 0.066(2) 0.0102(18) 0.0144(19) -0.0027(17)
C29 0.060(2) 0.070(3) 0.092(3) 0.030(2) 0.025(2) 0.011(2)
C30 0.049(2) 0.074(3) 0.088(3) 0.038(2) 0.008(2) -0.0038(19)
C31 0.064(3) 0.065(3) 0.091(3) 0.010(2) -0.011(2) -0.008(2)
C32 0.061(2) 0.057(2) 0.081(3) 0.001(2) 0.002(2) 0.0053(18)
C33 0.049(2) 0.124(4) 0.152(5) 0.074(4) -0.002(3) -0.008(3)
C34 0.057(2) 0.094(3) 0.107(4) 0.034(3) 0.020(2) -0.015(2)
C35 0.049(2) 0.075(3) 0.068(2) 0.017(2) 0.0143(18) -0.0097(18)
C36 0.045(2) 0.077(3) 0.094(3) 0.030(2) 0.016(2) 0.0030(19)
C37 0.052(2) 0.067(2) 0.068(2) 0.019(2) 0.0118(18) 0.0091(18)
C38 0.060(3) 0.091(3) 0.130(4) 0.049(3) 0.011(3) 0.014(2)
C39 0.075(3) 0.106(4) 0.112(4) 0.032(3) 0.019(3) -0.018(3)
Cl1 0.0749(9) 0.1783(17) 0.1841(18) 0.1134(15) 0.0289(10) 0.0106(9)
Cl2 0.0912(10) 0.1086(11) 0.1945(19) 0.0706(12) 0.0165(11) -0.0043(8)
N1 0.0540(16) 0.0418(14) 0.0468(15) 0.0121(12) 0.0159(13) -0.0025(12)
N2 0.0472(17) 0.069(2) 0.105(3) 0.048(2) 0.0028(17) -0.0095(15)
N3 0.0476(18) 0.069(2) 0.104(3) 0.049(2) 0.0019(17) -0.0113(15)
N4 0.0470(16) 0.0549(17) 0.068(2) 0.0270(15) 0.0023(14) -0.0061(13)
O1 0.0489(14) 0.0643(15) 0.0684(16) 0.0170(13) 0.0146(12) -0.0090(12)
O2 0.0447(13) 0.0580(14) 0.0652(15) 0.0224(12) 0.0099(11) -0.0019(10)
O3 0.0423(12) 0.0457(12) 0.0611(14) 0.0225(11) 0.0068(10) -0.0042(9)
Pt1 0.04302(8) 0.04599(8) 0.04620(8) 0.01152(6) 0.01112(6) -0.00357(5)

loop_
_atom_type_symbol
_atom_type_description
_atom_type_scat_dispersion_real
_atom_type_scat_dispersion_imag
_atom_type_scat_source
C C 0.0033 0.0016 'International Tables Vol C Tables 4.2.6.8 and 6.1.1.4'
H H 0.0000 0.0000 'International Tables Vol C Tables 4.2.6.8 and 6.1.1.4'
N N 0.0061 0.0033 'International Tables Vol C Tables 4.2.6.8 and 6.1.1.4'
O O 0.0106 0.0060 'International Tables Vol C Tables 4.2.6.8 and 6.1.1.4'
Cl Cl 0.1484 0.1585 'International Tables Vol C Tables 4.2.6.8 and 6.1.1.4'
Pt Pt -1.7033 8.3905 'International Tables Vol C Tables 4.2.6.8 and 6.1.1.4'

loop_
_geom_angle_atom_site_label_1
_geom_angle_atom_site_label_2
_geom_angle_atom_site_label_3
_geom_angle
N1 C1 C2 122.2(4)
C1 C2 C3 119.1(4)
C4 C3 C2 119.0(4)
C3 C4 C5 120.5(4)
N1 C5 C4 119.6(3)
N1 C5 C6 113.1(3)
C4 C5 C6 127.3(3)
C7 C6 C11 121.3(3)
C7 C6 C5 123.8(3)
C11 C6 C5 114.9(3)
C8 C7 C6 120.2(3)
C7 C8 C9 119.6(3)
C10 C9 C8 120.4(3)
C10 C9 C12 122.4(3)
C8 C9 C12 117.2(3)
C9 C10 C11 120.9(3)
C6 C11 C10 117.5(3)
C6 C11 Pt1 114.4(2)
C10 C11 Pt1 128.1(2)
N2 C12 O3 112.4(3)
N2 C12 C9 127.3(3)
O3 C12 C9 120.3(3)
N3 C13 O3 111.5(3)
N3 C13 C14 128.3(3)
O3 C13 C14 120.2(3)
C15 C14 C19 117.7(3)
C15 C14 C13 120.0(3)
C19 C14 C13 122.3(3)
C16 C15 C14 122.1(3)
C15 C16 C17 119.9(3)
N4 C17 C18 121.1(3)
N4 C17 C16 121.0(3)
C18 C17 C16 117.9(3)
C19 C18 C17 121.3(3)
C18 C19 C14 121.0(3)
C21 C20 C25 119.2(3)
C21 C20 N4 120.6(3)
C25 C20 N4 120.1(3)
C20 C21 C22 119.6(4)
C21 C22 C23 122.3(4)
C24 C23 C22 116.7(4)
C24 C23 C26 121.8(4)
C22 C23 C26 121.4(4)
C25 C24 C23 121.9(4)
C24 C25 C20 120.2(4)
C28 C27 C32 119.2(3)
C28 C27 N4 119.8(3)
C32 C27 N4 121.0(3)
C27 C28 C29 119.6(4)
C30 C29 C28 121.8(4)
C29 C30 C31 117.9(4)
C29 C30 C33 121.3(4)
C31 C30 C33 120.7(4)
C30 C31 C32 121.4(4)
C27 C32 C31 120.0(4)
O1 C35 C36 125.1(4)
O1 C35 C34 114.7(4)
C36 C35 C34 120.2(4)
C37 C36 C35 128.5(4)
O2 C37 C36 126.2(4)
O2 C37 C38 113.8(4)
C36 C37 C38 120.0(4)
Cl1 C39 Cl2 112.4(3)
C1 N1 C5 119.6(3)
C1 N1 Pt1 124.6(3)
C5 N1 Pt1 115.8(2)
C12 N2 N3 106.5(3)
C13 N3 N2 106.7(3)
C17 N4 C20 121.8(3)
C17 N4 C27 121.3(3)
C20 N4 C27 116.8(3)
C35 O1 Pt1 123.7(3)
C37 O2 Pt1 124.3(3)
C12 O3 C13 102.9(3)
C11 Pt1 N1 81.65(12)
C11 Pt1 O2 93.62(12)
N1 Pt1 O2 175.27(9)
C11 Pt1 O1 174.01(11)
N1 Pt1 O1 92.62(11)
O2 Pt1 O1 92.10(10)

loop_
_geom_bond_atom_site_label_1
_geom_bond_atom_site_label_2
_geom_bond_distance
C1 N1 1.342(4)
C1 C2 1.370(5)
C2 C3 1.384(6)
C3 C4 1.376(5)
C4 C5 1.382(5)
C5 N1 1.370(4)
C5 C6 1.463(5)
C6 C7 1.384(5)
C6 C11 1.404(5)
C7 C8 1.379(5)
C8 C9 1.394(5)
C9 C10 1.379(5)
C9 C12 1.465(5)
C10 C11 1.407(5)
C11 Pt1 1.969(3)
C12 N2 1.284(4)
C12 O3 1.361(4)
C13 N3 1.289(5)
C13 O3 1.375(4)
C13 C14 1.442(5)
C14 C15 1.392(5)
C14 C19 1.394(5)
C15 C16 1.373(5)
C16 C17 1.405(5)
C17 N4 1.386(4)
C17 C18 1.400(5)
C18 C19 1.369(5)
C20 C21 1.373(5)
C20 C25 1.378(5)
C20 N4 1.438(4)
C21 C22 1.379(5)
C22 C23 1.380(6)
C23 C24 1.380(6)
C23 C26 1.508(6)
C24 C25 1.375(6)
C27 C28 1.374(5)
C27 C32 1.374(5)
C27 N4 1.439(4)
C28 C29 1.384(6)
C29 C30 1.362(6)
C30 C31 1.369(6)
C30 C33 1.529(6)
C31 C32 1.380(6)
C34 C35 1.506(5)
C35 O1 1.266(5)
C35 C36 1.390(6)
C36 C37 1.386(6)
C37 O2 1.280(4)
C37 C38 1.497(6)
C39 Cl1 1.712(5)
C39 Cl2 1.745(6)
N1 Pt1 1.996(3)
N2 N3 1.403(4)
O1 Pt1 2.079(2)
O2 Pt1 2.002(2)
